data_1567492
loop_
_publ_author_name
'Chen, Chaohuang'
'Daniliuc, Constantin Gabriel'
'Klabunde, Sina'
'Hansen, Michael Ryan'
'Kehr, Gerald'
'Erker, Gerhard'

_publ_section_title
;
 Generation of Boryl-nitroxide Radicals from a Boraalkene via the Nitroso
 Ene Reaction
;
_journal_name_full 'Chemical Science'
_journal_paper_doi 10.1039/D2SC02485C
_journal_year 2022
_chemical_formula_sum 'C33 H27 B F5 N3 O'
_chemical_formula_weight 587.38
_space_group_crystal_system monoclinic
_space_group_IT_number 14
_space_group_name_Hall '-P 2ybc'
_space_group_name_H-M_alt 'P 1 21/c 1'
_atom_sites_solution_hydrogens geom
_atom_sites_solution_primary direct
_audit_creation_method 'APEX3 v2019.11-0'
_audit_update_record
;
2022-03-11 deposited with the CCDC.	2022-08-15 downloaded from the CCDC.
;
_cell_angle_alpha 90
_cell_angle_beta 99.612(3)
_cell_angle_gamma 90
_cell_formula_units_Z 4
_cell_length_a 8.5951(4)
_cell_length_b 13.5070(7)
_cell_length_c 25.5281(10)
_cell_measurement_reflns_used 3651
_cell_measurement_temperature 100.(2)
_cell_measurement_theta_max 65.6762
_cell_measurement_theta_min 3.5120
_cell_volume 2922.1(2)
_computing_cell_refinement 'SAINT V8.40B (Bruker Nano, Inc., 2019)'
_computing_data_collection 'Bruker APEX3 v2019.11-0 Photon III'
_computing_data_reduction 'SAINT V8.40B (Bruker Nano, Inc., 2019)'
_computing_molecular_graphics 'shelXle (C.B. Huebschle, rev 994)'
_computing_structure_refinement 'SHELXL-2018/3 (Sheldrick, 2018)'
_computing_structure_solution 'SHELXT 2018/2 (Sheldrick, 2018)'
_diffrn_ambient_temperature 100.(2)
_diffrn_detector_area_resol_mean 8.3333
_diffrn_measured_fraction_theta_full 0.985
_diffrn_measured_fraction_theta_max 0.985
_diffrn_measurement_device 'Bruker APEXII Diffractometer'
_diffrn_measurement_device_type 'Kappa CCD APEXII'
_diffrn_measurement_method 'phi/omega scans'
_diffrn_radiation_monochromator graphite
_diffrn_radiation_probe x-ray
_diffrn_radiation_type CuK\a
_diffrn_radiation_wavelength 1.54178
_diffrn_reflns_av_R_equivalents 0.1034
_diffrn_reflns_av_unetI/netI 0.0599
_diffrn_reflns_limit_h_max 10
_diffrn_reflns_limit_h_min -9
_diffrn_reflns_limit_k_max 16
_diffrn_reflns_limit_k_min -15
_diffrn_reflns_limit_l_max 30
_diffrn_reflns_limit_l_min -30
_diffrn_reflns_number 35334
_diffrn_reflns_theta_full 66.77
_diffrn_reflns_theta_max 66.77
_diffrn_reflns_theta_min 3.51
_diffrn_source 'Cu sealed tube'
_diffrn_source_current 30.0
_diffrn_source_power 1.50
_diffrn_source_type 'fine-focus sealed tube'
_diffrn_source_voltage 50
_exptl_absorpt_coefficient_mu 0.868
_exptl_absorpt_correction_T_max 0.97
_exptl_absorpt_correction_T_min 0.83
_exptl_absorpt_correction_type multi-scan
_exptl_absorpt_process_details
;
SADABS-2016/2 - Bruker AXS area detector scaling and absorption
correction. Reference: Krause, L., Herbst-Irmer, R., Sheldrick G.M.
& Stalke D., J. Appl. Cryst. 48 (2015) 3-10.
;
_exptl_crystal_colour colourless
_exptl_crystal_density_diffrn 1.335
_exptl_crystal_density_method 'not measured'
_exptl_crystal_description plate
_exptl_crystal_F_000 1216
_exptl_crystal_size_max 0.140
_exptl_crystal_size_mid 0.100
_exptl_crystal_size_min 0.040
_refine_diff_density_max 0.307
_refine_diff_density_min -0.270
_refine_ls_extinction_coef 0.00139(18)
_refine_ls_extinction_method 'SHELXL-2018/3 (Sheldrick 2018)'
_refine_ls_goodness_of_fit_ref 1.026
_refine_ls_hydrogen_treatment constr
_refine_ls_matrix_type full
_refine_ls_number_parameters 394
_refine_ls_number_reflns 5118
_refine_ls_number_restraints 0
_refine_ls_restrained_S_all 1.026
_refine_ls_R_factor_all 0.0897
_refine_ls_R_factor_gt 0.0521
_refine_ls_shift/su_max 0.000
_refine_ls_shift/su_mean 0.000
_refine_ls_structure_factor_coef Fsqd
_refine_ls_weighting_details 'w=1/[\s^2^(Fo^2^)+(0.0740P)^2^+0.1218P] where P=(Fo^2^+2Fc^2^)/3'
_refine_ls_weighting_scheme calc
_refine_ls_wR_factor_gt 0.1238
_refine_ls_wR_factor_ref 0.1453
_reflns_Friedel_coverage 0.000
_reflns_number_gt 3320
_reflns_number_total 5118
_reflns_threshold_expression 'I > 2\s(I)'
_cod_data_source_file d2sc02485c2.cif
_cod_data_source_block 2_erk10103
_cod_depositor_comments
;
The following automatic conversions were performed:

data item '_exptl_absorpt_correction_type' value 'Multi-Scan' was
changed to 'multi-scan' in accordance with the
/home/data/users/saulius/crontab/automatic-downloads/rss-feeds/RSC/lib/dictionaries/cif_core.dic
dictionary named 'cif_core.dic' version 2.4.2 last updated on
2011-04-26.

Automatic conversion script
Id: cif_fix_values 7556 2019-12-06 15:28:31Z antanas 
;
_cod_database_code 1567492

loop_
_space_group_symop_operation_xyz
'x, y, z'
'-x, y+1/2, -z+1/2'
'-x, -y, -z'
'x, -y-1/2, z-1/2'

loop_
_atom_site_type_symbol
_atom_site_label
_atom_site_fract_x
_atom_site_fract_y
_atom_site_fract_z
_atom_site_U_iso_or_equiv
_atom_site_adp_type
_atom_site_calc_flag
_atom_site_refinement_flags_adp
_atom_site_refinement_flags_occupancy
_atom_site_refinement_flags_posn
_atom_site_occupancy
_atom_site_disorder_assembly
_atom_site_disorder_group
B B1 0.4297(4) 0.3420(2) 0.62516(11) 0.0282(7) Uani d . . . 1 . .
N N1 0.3620(2) 0.48409(15) 0.55335(7) 0.0248(5) Uani d . . . 1 . .
N N2 0.4763(2) 0.53769(16) 0.63024(7) 0.0258(5) Uani d . . . 1 . .
N N3 0.5539(2) 0.28648(16) 0.56807(8) 0.0273(5) Uani d . . . 1 . .
O O1 0.5998(2) 0.31743(14) 0.62391(6) 0.0304(4) Uani d . . . 1 . .
C C1 0.4072(3) 0.45693(19) 0.60512(9) 0.0247(6) Uani d . . . 1 . .
C C2 0.4113(3) 0.58035(19) 0.54628(10) 0.0282(6) Uani d . . . 1 . .
H H2 0.398312 0.61583 0.513708 0.034 Uiso calc U . R 1 . .
C C3 0.4812(3) 0.6142(2) 0.59427(9) 0.0291(6) Uani d . . . 1 . .
H H3 0.525289 0.678177 0.601924 0.035 Uiso calc U . R 1 . .
C C11 0.2666(3) 0.42036(19) 0.51494(9) 0.0242(6) Uani d . . . 1 . .
C C12 0.2738(3) 0.3185(2) 0.52488(9) 0.0267(6) Uani d . . . 1 . .
C C13 0.1747(3) 0.2557(2) 0.49149(10) 0.0302(6) Uani d . . . 1 . .
H H13 0.17913 0.186517 0.498375 0.036 Uiso calc U . R 1 . .
C C14 0.0690(3) 0.2911(2) 0.44821(10) 0.0322(6) Uani d . . . 1 . .
C C15 0.0671(3) 0.3920(2) 0.43937(9) 0.0303(6) Uani d . . . 1 . .
H H15 -0.002851 0.416951 0.40953 0.036 Uiso calc U . R 1 . .
C C16 0.1617(3) 0.4594(2) 0.47167(9) 0.0261(6) Uani d . . . 1 . .
C C17 0.3816(3) 0.2765(2) 0.57159(9) 0.0263(6) Uani d . . . 1 . .
H H17 0.352756 0.207004 0.579581 0.032 Uiso calc U . R 1 . .
C C18 -0.0411(4) 0.2214(2) 0.41346(11) 0.0441(8) Uani d . . . 1 . .
H H18A -0.144011 0.220908 0.425176 0.066 Uiso calc U . R 1 . .
H H18B 0.003456 0.154447 0.416237 0.066 Uiso calc U . R 1 . .
H H18C -0.054016 0.2437 0.376458 0.066 Uiso calc U . R 1 . .
C C19 0.1416(3) 0.5679(2) 0.45765(10) 0.0316(6) Uani d . . . 1 . .
H H19A 0.139102 0.606467 0.490025 0.047 Uiso calc U . R 1 . .
H H19B 0.042463 0.577508 0.432959 0.047 Uiso calc U . R 1 . .
H H19C 0.230067 0.590122 0.440887 0.047 Uiso calc U . R 1 . .
C C21 0.5261(3) 0.54291(19) 0.68723(9) 0.0257(6) Uani d . . . 1 . .
C C22 0.6842(3) 0.5270(2) 0.70900(10) 0.0308(6) Uani d . . . 1 . .
C C23 0.7224(3) 0.5272(2) 0.76400(10) 0.0355(7) Uani d . . . 1 . .
H H23 0.82958 0.517696 0.779698 0.043 Uiso calc U . R 1 . .
C C24 0.6122(4) 0.5404(2) 0.79701(10) 0.0363(7) Uani d . . . 1 . .
C C25 0.4568(3) 0.5598(2) 0.77360(10) 0.0311(6) Uani d . . . 1 . .
H H25 0.380359 0.572185 0.795721 0.037 Uiso calc U . R 1 . .
C C26 0.4107(3) 0.56156(19) 0.71868(9) 0.0277(6) Uani d . . . 1 . .
C C27 0.8064(3) 0.5075(3) 0.67474(11) 0.0415(7) Uani d . . . 1 . .
H H27A 0.911498 0.508629 0.696661 0.062 Uiso calc U . R 1 . .
H H27B 0.800096 0.558735 0.647277 0.062 Uiso calc U . R 1 . .
H H27C 0.787575 0.442463 0.657883 0.062 Uiso calc U . R 1 . .
C C28 0.6566(4) 0.5336(2) 0.85657(10) 0.0519(9) Uani d . . . 1 . .
H H28A 0.566635 0.553891 0.873126 0.078 Uiso calc U . R 1 . .
H H28B 0.746424 0.577348 0.868615 0.078 Uiso calc U . R 1 . .
H H28C 0.685515 0.465234 0.866692 0.078 Uiso calc U . R 1 . .
C C29 0.2426(3) 0.5823(2) 0.69459(11) 0.0381(7) Uani d . . . 1 . .
H H29A 0.239327 0.635463 0.668282 0.057 Uiso calc U . R 1 . .
H H29B 0.183753 0.602772 0.722519 0.057 Uiso calc U . R 1 . .
H H29C 0.194761 0.522382 0.677232 0.057 Uiso calc U . R 1 . .
C C31 0.3730(3) 0.3189(2) 0.68095(10) 0.0285(6) Uani d . . . 1 . .
C C32 0.2160(3) 0.3117(2) 0.68492(11) 0.0368(7) Uani d . . . 1 . .
C C33 0.1604(4) 0.2934(3) 0.73151(12) 0.0463(8) Uani d . . . 1 . .
C C34 0.2676(4) 0.2842(2) 0.77789(11) 0.0465(8) Uani d . . . 1 . .
C C35 0.4249(4) 0.2911(2) 0.77651(10) 0.0380(7) Uani d . . . 1 . .
C C36 0.4747(3) 0.3066(2) 0.72882(10) 0.0320(6) Uani d . . . 1 . .
C C41 0.6394(3) 0.2022(2) 0.55666(11) 0.0323(6) Uani d . . . 1 . .
C C42 0.5864(4) 0.1479(2) 0.51144(12) 0.0442(8) Uani d . . . 1 . .
H H42 0.488959 0.164253 0.489728 0.053 Uiso calc U . R 1 . .
C C43 0.6756(5) 0.0690(2) 0.49761(15) 0.0570(10) Uani d . . . 1 . .
H H43 0.638503 0.031393 0.466589 0.068 Uiso calc U . R 1 . .
C C44 0.8165(5) 0.0454(3) 0.52850(19) 0.0705(12) Uani d . . . 1 . .
H H44 0.877375 -0.008282 0.518931 0.085 Uiso calc U . R 1 . .
C C45 0.8690(4) 0.0992(3) 0.5729(2) 0.0732(13) Uani d . . . 1 . .
H H45 0.967249 0.082475 0.594021 0.088 Uiso calc U . R 1 . .
C C46 0.7823(4) 0.1784(2) 0.58843(15) 0.0518(9) Uani d . . . 1 . .
H H46 0.819846 0.214923 0.619789 0.062 Uiso calc U . R 1 . .
F F32 0.10710(19) 0.32117(15) 0.63987(6) 0.0488(5) Uani d . . . 1 . .
F F33 0.0044(2) 0.28465(19) 0.73231(8) 0.0753(7) Uani d . . . 1 . .
F F34 0.2161(3) 0.26746(16) 0.82432(7) 0.0672(6) Uani d . . . 1 . .
F F35 0.5288(2) 0.28380(13) 0.82207(6) 0.0512(5) Uani d . . . 1 . .
F F36 0.63234(19) 0.30956(13) 0.73040(6) 0.0414(4) Uani d . . . 1 . .

loop_
_atom_site_aniso_label
_atom_site_aniso_U_11
_atom_site_aniso_U_22
_atom_site_aniso_U_33
_atom_site_aniso_U_12
_atom_site_aniso_U_13
_atom_site_aniso_U_23
B1 0.0261(16) 0.0316(17) 0.0269(14) -0.0002(13) 0.0042(12) 0.0005(12)
N1 0.0265(12) 0.0261(12) 0.0217(10) 0.0001(9) 0.0040(8) 0.0011(8)
N2 0.0287(12) 0.0286(12) 0.0195(10) -0.0021(9) 0.0028(8) -0.0005(9)
N3 0.0269(12) 0.0289(12) 0.0259(10) 0.0010(9) 0.0034(8) -0.0002(9)
O1 0.0281(10) 0.0376(11) 0.0243(9) 0.0038(8) 0.0005(7) -0.0013(7)
C1 0.0234(13) 0.0301(14) 0.0203(12) -0.0003(11) 0.0026(9) 0.0009(10)
C2 0.0321(15) 0.0276(14) 0.0251(12) -0.0002(11) 0.0055(10) 0.0027(10)
C3 0.0360(16) 0.0256(14) 0.0260(13) -0.0035(12) 0.0057(11) 0.0025(10)
C11 0.0259(14) 0.0275(14) 0.0193(11) -0.0032(11) 0.0039(10) -0.0016(9)
C12 0.0261(14) 0.0309(15) 0.0237(12) 0.0000(11) 0.0061(10) 0.0009(10)
C13 0.0344(16) 0.0279(15) 0.0279(13) -0.0047(12) 0.0035(11) -0.0004(10)
C14 0.0323(15) 0.0396(17) 0.0237(13) -0.0064(13) 0.0015(11) -0.0014(11)
C15 0.0261(15) 0.0405(17) 0.0238(12) -0.0019(12) 0.0024(10) 0.0043(11)
C16 0.0216(13) 0.0338(15) 0.0233(12) -0.0006(11) 0.0055(10) 0.0030(10)
C17 0.0249(14) 0.0267(14) 0.0275(12) 0.0003(11) 0.0050(10) 0.0032(10)
C18 0.0464(19) 0.0446(19) 0.0364(15) -0.0128(15) -0.0074(13) 0.0001(13)
C19 0.0266(15) 0.0374(16) 0.0292(13) 0.0005(12) 0.0002(11) 0.0085(11)
C21 0.0306(15) 0.0262(14) 0.0199(11) -0.0017(11) 0.0027(10) 0.0002(10)
C22 0.0291(15) 0.0325(15) 0.0297(13) -0.0053(12) 0.0011(11) -0.0021(11)
C23 0.0348(16) 0.0356(16) 0.0321(14) 0.0002(13) -0.0061(12) -0.0011(12)
C24 0.0536(19) 0.0288(15) 0.0240(13) 0.0003(13) -0.0009(12) -0.0036(11)
C25 0.0401(17) 0.0294(15) 0.0252(13) 0.0004(12) 0.0099(11) -0.0007(10)
C26 0.0325(15) 0.0245(14) 0.0251(12) -0.0027(11) 0.0022(11) -0.0014(10)
C27 0.0289(16) 0.057(2) 0.0397(15) -0.0049(14) 0.0076(12) -0.0064(14)
C28 0.081(3) 0.0448(19) 0.0252(14) 0.0136(18) -0.0040(15) -0.0026(13)
C29 0.0351(17) 0.0419(18) 0.0372(15) 0.0037(13) 0.0060(12) -0.0031(13)
C31 0.0328(16) 0.0253(14) 0.0275(13) 0.0025(11) 0.0054(11) 0.0010(10)
C32 0.0360(17) 0.0426(18) 0.0317(14) 0.0083(13) 0.0056(11) 0.0132(12)
C33 0.0417(19) 0.055(2) 0.0477(18) 0.0126(15) 0.0227(14) 0.0157(15)
C34 0.070(2) 0.0447(19) 0.0301(15) 0.0169(17) 0.0243(14) 0.0143(13)
C35 0.058(2) 0.0299(16) 0.0249(13) 0.0014(14) 0.0036(13) 0.0034(11)
C36 0.0413(18) 0.0249(15) 0.0289(13) 0.0012(12) 0.0030(11) 0.0032(11)
C41 0.0309(15) 0.0264(15) 0.0423(15) -0.0015(12) 0.0142(12) 0.0029(11)
C42 0.052(2) 0.0381(18) 0.0462(17) 0.0032(15) 0.0204(14) -0.0038(14)
C43 0.072(3) 0.038(2) 0.070(2) -0.0053(18) 0.035(2) -0.0146(16)
C44 0.054(3) 0.037(2) 0.131(4) 0.0000(18) 0.048(2) -0.014(2)
C45 0.038(2) 0.046(2) 0.134(4) 0.0118(17) 0.012(2) -0.010(2)
C46 0.0352(18) 0.0386(19) 0.079(2) 0.0081(15) 0.0016(16) -0.0053(17)
F32 0.0317(10) 0.0702(13) 0.0442(9) 0.0054(9) 0.0051(7) 0.0231(9)
F33 0.0481(13) 0.111(2) 0.0752(14) 0.0252(12) 0.0357(10) 0.0449(13)
F34 0.0969(17) 0.0737(15) 0.0399(10) 0.0225(12) 0.0378(10) 0.0211(9)
F35 0.0845(14) 0.0418(10) 0.0226(8) -0.0052(9) -0.0051(8) 0.0038(7)
F36 0.0405(10) 0.0453(10) 0.0337(8) -0.0076(8) -0.0076(7) 0.0073(7)

loop_
_atom_type_symbol
_atom_type_description
_atom_type_scat_dispersion_real
_atom_type_scat_dispersion_imag
_atom_type_scat_source
C C 0.0181 0.0091 'International Tables Vol C Tables 4.2.6.8 and 6.1.1.4'
H H 0.0000 0.0000 'International Tables Vol C Tables 4.2.6.8 and 6.1.1.4'
B B 0.0090 0.0039 'International Tables Vol C Tables 4.2.6.8 and 6.1.1.4'
F F 0.0727 0.0534 'International Tables Vol C Tables 4.2.6.8 and 6.1.1.4'
N N 0.0311 0.0180 'International Tables Vol C Tables 4.2.6.8 and 6.1.1.4'
O O 0.0492 0.0322 'International Tables Vol C Tables 4.2.6.8 and 6.1.1.4'

loop_
_geom_angle_atom_site_label_1
_geom_angle_atom_site_label_2
_geom_angle_atom_site_label_3
_geom_angle_site_symmetry_1
_geom_angle_site_symmetry_3
_geom_angle
_geom_angle_publ_flag
O1 B1 C31 . . 114.5(2) ?
O1 B1 C17 . . 88.46(19) ?
C31 B1 C17 . . 124.5(2) ?
O1 B1 C1 . . 105.5(2) ?
C31 B1 C1 . . 115.0(2) ?
C17 B1 C1 . . 104.7(2) ?
C1 N1 C2 . . 109.5(2) ?
C1 N1 C11 . . 122.2(2) ?
C2 N1 C11 . . 128.2(2) ?
C1 N2 C3 . . 110.29(19) ?
C1 N2 C21 . . 123.3(2) ?
C3 N2 C21 . . 126.3(2) ?
C41 N3 O1 . . 111.32(19) ?
C41 N3 C17 . . 119.4(2) ?
O1 N3 C17 . . 94.28(17) ?
N3 O1 B1 . . 88.81(16) ?
N2 C1 N1 . . 105.9(2) ?
N2 C1 B1 . . 126.7(2) ?
N1 C1 B1 . . 123.9(2) ?
C3 C2 N1 . . 107.4(2) ?
C3 C2 H2 . . 126.3 ?
N1 C2 H2 . . 126.3 ?
C2 C3 N2 . . 106.8(2) ?
C2 C3 H3 . . 126.6 ?
N2 C3 H3 . . 126.6 ?
C12 C11 C16 . . 120.9(2) ?
C12 C11 N1 . . 117.3(2) ?
C16 C11 N1 . . 121.6(2) ?
C13 C12 C11 . . 119.1(2) ?
C13 C12 C17 . . 119.5(2) ?
C11 C12 C17 . . 121.4(2) ?
C12 C13 C14 . . 121.9(3) ?
C12 C13 H13 . . 119.0 ?
C14 C13 H13 . . 119.0 ?
C15 C14 C13 . . 117.2(2) ?
C15 C14 C18 . . 121.9(2) ?
C13 C14 C18 . . 120.9(3) ?
C14 C15 C16 . . 123.9(2) ?
C14 C15 H15 . . 118.1 ?
C16 C15 H15 . . 118.1 ?
C15 C16 C11 . . 117.0(2) ?
C15 C16 C19 . . 117.4(2) ?
C11 C16 C19 . . 125.6(2) ?
C12 C17 N3 . . 113.8(2) ?
C12 C17 B1 . . 120.1(2) ?
N3 C17 B1 . . 83.51(18) ?
C12 C17 H17 . . 112.1 ?
N3 C17 H17 . . 112.1 ?
B1 C17 H17 . . 112.1 ?
C14 C18 H18A . . 109.5 ?
C14 C18 H18B . . 109.5 ?
H18A C18 H18B . . 109.5 ?
C14 C18 H18C . . 109.5 ?
H18A C18 H18C . . 109.5 ?
H18B C18 H18C . . 109.5 ?
C16 C19 H19A . . 109.5 ?
C16 C19 H19B . . 109.5 ?
H19A C19 H19B . . 109.5 ?
C16 C19 H19C . . 109.5 ?
H19A C19 H19C . . 109.5 ?
H19B C19 H19C . . 109.5 ?
C22 C21 C26 . . 122.4(2) ?
C22 C21 N2 . . 119.8(2) ?
C26 C21 N2 . . 117.8(2) ?
C23 C22 C21 . . 116.9(3) ?
C23 C22 C27 . . 121.4(2) ?
C21 C22 C27 . . 121.7(2) ?
C24 C23 C22 . . 123.2(3) ?
C24 C23 H23 . . 118.4 ?
C22 C23 H23 . . 118.4 ?
C23 C24 C25 . . 117.9(2) ?
C23 C24 C28 . . 121.6(3) ?
C25 C24 C28 . . 120.4(3) ?
C26 C25 C24 . . 121.7(3) ?
C26 C25 H25 . . 119.1 ?
C24 C25 H25 . . 119.1 ?
C25 C26 C21 . . 117.7(2) ?
C25 C26 C29 . . 120.6(3) ?
C21 C26 C29 . . 121.7(2) ?
C22 C27 H27A . . 109.5 ?
C22 C27 H27B . . 109.5 ?
H27A C27 H27B . . 109.5 ?
C22 C27 H27C . . 109.5 ?
H27A C27 H27C . . 109.5 ?
H27B C27 H27C . . 109.5 ?
C24 C28 H28A . . 109.5 ?
C24 C28 H28B . . 109.5 ?
H28A C28 H28B . . 109.5 ?
C24 C28 H28C . . 109.5 ?
H28A C28 H28C . . 109.5 ?
H28B C28 H28C . . 109.5 ?
C26 C29 H29A . . 109.5 ?
C26 C29 H29B . . 109.5 ?
H29A C29 H29B . . 109.5 ?
C26 C29 H29C . . 109.5 ?
H29A C29 H29C . . 109.5 ?
H29B C29 H29C . . 109.5 ?
C32 C31 C36 . . 114.1(2) ?
C32 C31 B1 . . 121.7(2) ?
C36 C31 B1 . . 124.2(2) ?
F32 C32 C31 . . 118.4(2) ?
F32 C32 C33 . . 117.3(3) ?
C31 C32 C33 . . 124.3(3) ?
F33 C33 C32 . . 121.2(3) ?
F33 C33 C34 . . 120.1(3) ?
C32 C33 C34 . . 118.7(3) ?
F34 C34 C35 . . 120.4(3) ?
F34 C34 C33 . . 119.9(3) ?
C35 C34 C33 . . 119.7(3) ?
F35 C35 C34 . . 119.4(3) ?
F35 C35 C36 . . 121.2(3) ?
C34 C35 C36 . . 119.4(3) ?
F36 C36 C35 . . 116.0(2) ?
F36 C36 C31 . . 120.3(2) ?
C35 C36 C31 . . 123.7(3) ?
C42 C41 C46 . . 120.0(3) ?
C42 C41 N3 . . 119.4(3) ?
C46 C41 N3 . . 120.4(3) ?
C41 C42 C43 . . 120.0(3) ?
C41 C42 H42 . . 120.0 ?
C43 C42 H42 . . 120.0 ?
C44 C43 C42 . . 120.3(3) ?
C44 C43 H43 . . 119.9 ?
C42 C43 H43 . . 119.9 ?
C45 C44 C43 . . 119.7(3) ?
C45 C44 H44 . . 120.1 ?
C43 C44 H44 . . 120.1 ?
C44 C45 C46 . . 121.8(4) ?
C44 C45 H45 . . 119.1 ?
C46 C45 H45 . . 119.1 ?
C41 C46 C45 . . 118.2(3) ?
C41 C46 H46 . . 120.9 ?
C45 C46 H46 . . 120.9 ?

loop_
_geom_bond_atom_site_label_1
_geom_bond_atom_site_label_2
_geom_bond_site_symmetry_2
_geom_bond_distance
_geom_bond_publ_flag
B1 O1 . 1.505(4) ?
B1 C31 . 1.611(4) ?
B1 C17 . 1.624(4) ?
B1 C1 . 1.636(4) ?
N1 C1 . 1.364(3) ?
N1 C2 . 1.389(3) ?
N1 C11 . 1.451(3) ?
N2 C1 . 1.352(3) ?
N2 C3 . 1.388(3) ?
N2 C21 . 1.448(3) ?
N3 C41 . 1.411(3) ?
N3 O1 . 1.475(3) ?
N3 C17 . 1.504(3) ?
C2 C3 . 1.351(4) ?
C2 H2 . 0.95 ?
C3 H3 . 0.95 ?
C11 C12 . 1.399(4) ?
C11 C16 . 1.406(3) ?
C12 C13 . 1.389(4) ?
C12 C17 . 1.495(3) ?
C13 C14 . 1.393(4) ?
C13 H13 . 0.95 ?
C14 C15 . 1.381(4) ?
C14 C18 . 1.512(4) ?
C15 C16 . 1.395(4) ?
C15 H15 . 0.95 ?
C16 C19 . 1.512(4) ?
C17 H17 . 1.0 ?
C18 H18A . 0.98 ?
C18 H18B . 0.98 ?
C18 H18C . 0.98 ?
C19 H19A . 0.98 ?
C19 H19B . 0.98 ?
C19 H19C . 0.98 ?
C21 C22 . 1.396(4) ?
C21 C26 . 1.399(4) ?
C22 C23 . 1.387(4) ?
C22 C27 . 1.498(4) ?
C23 C24 . 1.380(4) ?
C23 H23 . 0.95 ?
C24 C25 . 1.394(4) ?
C24 C28 . 1.507(4) ?
C25 C26 . 1.392(3) ?
C25 H25 . 0.95 ?
C26 C29 . 1.500(4) ?
C27 H27A . 0.98 ?
C27 H27B . 0.98 ?
C27 H27C . 0.98 ?
C28 H28A . 0.98 ?
C28 H28B . 0.98 ?
C28 H28C . 0.98 ?
C29 H29A . 0.98 ?
C29 H29B . 0.98 ?
C29 H29C . 0.98 ?
C31 C32 . 1.374(4) ?
C31 C36 . 1.389(4) ?
C32 F32 . 1.362(3) ?
C32 C33 . 1.376(4) ?
C33 F33 . 1.350(4) ?
C33 C34 . 1.379(5) ?
C34 F34 . 1.352(3) ?
C34 C35 . 1.361(5) ?
C35 F35 . 1.346(3) ?
C35 C36 . 1.372(4) ?
C36 F36 . 1.350(3) ?
C41 C42 . 1.380(4) ?
C41 C46 . 1.392(4) ?
C42 C43 . 1.392(4) ?
C42 H42 . 0.95 ?
C43 C44 . 1.368(5) ?
C43 H43 . 0.95 ?
C44 C45 . 1.358(6) ?
C44 H44 . 0.95 ?
C45 C46 . 1.399(5) ?
C45 H45 . 0.95 ?
C46 H46 . 0.95 ?

loop_
_geom_torsion_atom_site_label_1
_geom_torsion_atom_site_label_2
_geom_torsion_atom_site_label_3
_geom_torsion_atom_site_label_4
_geom_torsion_site_symmetry_1
_geom_torsion_site_symmetry_2
_geom_torsion_site_symmetry_3
_geom_torsion_site_symmetry_4
_geom_torsion
_geom_torsion_publ_flag
C41 N3 O1 B1 . . . . -141.7(2) ?
C17 N3 O1 B1 . . . . -17.8(2) ?
C31 B1 O1 N3 . . . . 144.1(2) ?
C17 B1 O1 N3 . . . . 16.41(18) ?
C1 B1 O1 N3 . . . . -88.43(19) ?
C3 N2 C1 N1 . . . . -2.6(3) ?
C21 N2 C1 N1 . . . . 173.3(2) ?
C3 N2 C1 B1 . . . . 156.9(2) ?
C21 N2 C1 B1 . . . . -27.2(4) ?
C2 N1 C1 N2 . . . . 3.2(3) ?
C11 N1 C1 N2 . . . . -172.6(2) ?
C2 N1 C1 B1 . . . . -157.0(2) ?
C11 N1 C1 B1 . . . . 27.2(4) ?
O1 B1 C1 N2 . . . . -65.3(3) ?
C31 B1 C1 N2 . . . . 61.9(3) ?
C17 B1 C1 N2 . . . . -157.8(2) ?
O1 B1 C1 N1 . . . . 90.7(3) ?
C31 B1 C1 N1 . . . . -142.1(2) ?
C17 B1 C1 N1 . . . . -1.8(3) ?
C1 N1 C2 C3 . . . . -2.6(3) ?
C11 N1 C2 C3 . . . . 172.9(2) ?
N1 C2 C3 N2 . . . . 0.9(3) ?
C1 N2 C3 C2 . . . . 1.1(3) ?
C21 N2 C3 C2 . . . . -174.7(2) ?
C1 N1 C11 C12 . . . . -25.1(4) ?
C2 N1 C11 C12 . . . . 159.9(3) ?
C1 N1 C11 C16 . . . . 150.0(2) ?
C2 N1 C11 C16 . . . . -24.9(4) ?
C16 C11 C12 C13 . . . . -0.4(4) ?
N1 C11 C12 C13 . . . . 174.8(2) ?
C16 C11 C12 C17 . . . . -178.3(2) ?
N1 C11 C12 C17 . . . . -3.1(4) ?
C11 C12 C13 C14 . . . . 0.4(4) ?
C17 C12 C13 C14 . . . . 178.3(3) ?
C12 C13 C14 C15 . . . . 0.5(4) ?
C12 C13 C14 C18 . . . . -178.1(3) ?
C13 C14 C15 C16 . . . . -1.3(4) ?
C18 C14 C15 C16 . . . . 177.2(3) ?
C14 C15 C16 C11 . . . . 1.3(4) ?
C14 C15 C16 C19 . . . . -178.0(3) ?
C12 C11 C16 C15 . . . . -0.4(4) ?
N1 C11 C16 C15 . . . . -175.3(2) ?
C12 C11 C16 C19 . . . . 178.8(2) ?
N1 C11 C16 C19 . . . . 3.8(4) ?
C13 C12 C17 N3 . . . . 114.3(3) ?
C11 C12 C17 N3 . . . . -67.8(3) ?
C13 C12 C17 B1 . . . . -149.2(3) ?
C11 C12 C17 B1 . . . . 28.7(4) ?
C41 N3 C17 C12 . . . . -105.9(3) ?
O1 N3 C17 C12 . . . . 136.7(2) ?
C41 N3 C17 B1 . . . . 134.0(2) ?
O1 N3 C17 B1 . . . . 16.56(18) ?
O1 B1 C17 C12 . . . . -130.0(2) ?
C31 B1 C17 C12 . . . . 111.0(3) ?
C1 B1 C17 C12 . . . . -24.4(3) ?
O1 B1 C17 N3 . . . . -16.18(17) ?
C31 B1 C17 N3 . . . . -135.2(3) ?
C1 B1 C17 N3 . . . . 89.4(2) ?
C1 N2 C21 C22 . . . . 99.0(3) ?
C3 N2 C21 C22 . . . . -85.8(3) ?
C1 N2 C21 C26 . . . . -79.4(3) ?
C3 N2 C21 C26 . . . . 95.8(3) ?
C26 C21 C22 C23 . . . . 2.1(4) ?
N2 C21 C22 C23 . . . . -176.2(2) ?
C26 C21 C22 C27 . . . . -179.8(3) ?
N2 C21 C22 C27 . . . . 1.9(4) ?
C21 C22 C23 C24 . . . . 1.2(4) ?
C27 C22 C23 C24 . . . . -177.0(3) ?
C22 C23 C24 C25 . . . . -3.6(4) ?
C22 C23 C24 C28 . . . . 176.0(3) ?
C23 C24 C25 C26 . . . . 2.9(4) ?
C28 C24 C25 C26 . . . . -176.7(3) ?
C24 C25 C26 C21 . . . . 0.1(4) ?
C24 C25 C26 C29 . . . . 179.8(3) ?
C22 C21 C26 C25 . . . . -2.7(4) ?
N2 C21 C26 C25 . . . . 175.7(2) ?
C22 C21 C26 C29 . . . . 177.6(3) ?
N2 C21 C26 C29 . . . . -4.0(4) ?
O1 B1 C31 C32 . . . . -162.4(3) ?
C17 B1 C31 C32 . . . . -56.3(4) ?
C1 B1 C31 C32 . . . . 75.2(3) ?
O1 B1 C31 C36 . . . . 18.9(4) ?
C17 B1 C31 C36 . . . . 125.0(3) ?
C1 B1 C31 C36 . . . . -103.5(3) ?
C36 C31 C32 F32 . . . . -179.0(2) ?
B1 C31 C32 F32 . . . . 2.2(4) ?
C36 C31 C32 C33 . . . . -0.3(5) ?
B1 C31 C32 C33 . . . . -179.1(3) ?
F32 C32 C33 F33 . . . . 0.4(5) ?
C31 C32 C33 F33 . . . . -178.3(3) ?
F32 C32 C33 C34 . . . . -179.5(3) ?
C31 C32 C33 C34 . . . . 1.9(5) ?
F33 C33 C34 F34 . . . . -0.7(5) ?
C32 C33 C34 F34 . . . . 179.2(3) ?
F33 C33 C34 C35 . . . . 178.6(3) ?
C32 C33 C34 C35 . . . . -1.5(5) ?
F34 C34 C35 F35 . . . . -1.9(5) ?
C33 C34 C35 F35 . . . . 178.8(3) ?
F34 C34 C35 C36 . . . . 179.0(3) ?
C33 C34 C35 C36 . . . . -0.3(5) ?
F35 C35 C36 F36 . . . . 2.9(4) ?
C34 C35 C36 F36 . . . . -178.1(3) ?
F35 C35 C36 C31 . . . . -177.1(3) ?
C34 C35 C36 C31 . . . . 1.9(5) ?
C32 C31 C36 F36 . . . . 178.4(2) ?
B1 C31 C36 F36 . . . . -2.8(4) ?
C32 C31 C36 C35 . . . . -1.6(4) ?
B1 C31 C36 C35 . . . . 177.2(3) ?
O1 N3 C41 C42 . . . . 163.7(2) ?
C17 N3 C41 C42 . . . . 55.5(3) ?
O1 N3 C41 C46 . . . . -21.2(4) ?
C17 N3 C41 C46 . . . . -129.4(3) ?
C46 C41 C42 C43 . . . . 0.1(5) ?
N3 C41 C42 C43 . . . . 175.2(3) ?
C41 C42 C43 C44 . . . . -0.4(5) ?
C42 C43 C44 C45 . . . . 0.2(6) ?
C43 C44 C45 C46 . . . . 0.3(7) ?
C42 C41 C46 C45 . . . . 0.4(5) ?
N3 C41 C46 C45 . . . . -174.7(3) ?
C44 C45 C46 C41 . . . . -0.7(6) ?
